data_9002157
loop_
_publ_author_name
'Hawthorne, F. C.'
'Teertstra, D. K.'
'Cerny, P.'

_publ_section_title
;
 Crystal-structure refinement of a rubidian cesian phlogopite
;
_journal_name_full 'American Mineralogist'
_journal_page_first 778
_journal_page_last 781
_journal_volume 84
_journal_year 1999
_chemical_formula_sum 'Al1.46 Cs0.233 Fe1.04 H2 K0.462 Li0.3 Mg1.24 O12 Rb0.275 Si2.92 Ti0.04'
_chemical_name_mineral Phlogopite
_space_group_IT_number 12
_symmetry_space_group_name_Hall '-C 2y'
_symmetry_space_group_name_H-M 'C 1 2/m 1'
_cell_angle_alpha 90
_cell_angle_beta 100.04
_cell_angle_gamma 90
_cell_length_a 5.343
_cell_length_b 9.247
_cell_length_c 10.397
_cell_formula_units_Z 2
_cell_volume 505.815
_database_code_amcsd 0002225
_exptl_crystal_density_diffrn 3.153
_cod_original_formula_sum 'K.462 Rb.275 Cs.233 Mg1.24 Fe1.04 Li.3 Al1.46 Ti.04 Si2.92 H2 O12'
_cod_database_code 9002157

loop_
_space_group_symop_operation_xyz
x,y,z
1/2+x,1/2+y,z
x,-y,z
1/2+x,1/2-y,z
-x,y,-z
1/2-x,1/2+y,-z
-x,-y,-z
1/2-x,1/2-y,-z

loop_
_atom_site_aniso_label
_atom_site_aniso_U_11
_atom_site_aniso_U_22
_atom_site_aniso_U_33
_atom_site_aniso_U_12
_atom_site_aniso_U_13
_atom_site_aniso_U_23
K 0.01850 0.02680 0.02970 0.00000 0.00560 0.00000
Rb 0.01850 0.02680 0.02970 0.00000 0.00560 0.00000
Cs 0.01850 0.02680 0.02970 0.00000 0.00560 0.00000
Mg1 0.00210 0.00740 0.01920 0.00000 0.00490 0.00000
Fe1 0.00210 0.00740 0.01920 0.00000 0.00490 0.00000
Li1 0.00210 0.00740 0.01920 0.00000 0.00490 0.00000
Al2 0.00230 0.01170 0.01920 0.00000 0.00350 0.00000
Ti2 0.00230 0.01170 0.01920 0.00000 0.00350 0.00000
Mg2 0.00230 0.01170 0.01920 0.00000 0.00350 0.00000
Fe2 0.00230 0.01170 0.01920 0.00000 0.00350 0.00000
Li2 0.00230 0.01170 0.01920 0.00000 0.00350 0.00000
Si 0.00370 0.01120 0.01880 0.00010 0.00230 0.00030
Al 0.00370 0.01120 0.01880 0.00010 0.00230 0.00030
O1 0.02040 0.01850 0.02670 0.00000 0.00310 0.00000
O2 0.01670 0.03240 0.02670 -0.00700 0.00650 0.00180
O3 0.01370 0.01920 0.02190 0.00050 0.00250 -0.00080
O4 0.00790 0.03080 0.02250 0.00000 0.00070 0.00000

loop_
_atom_site_label
_atom_site_fract_x
_atom_site_fract_y
_atom_site_fract_z
_atom_site_occupancy
_atom_site_U_iso_or_equiv
K 0.00000 0.50000 0.00000 0.46200 ?
Rb 0.00000 0.50000 0.00000 0.27500 ?
Cs 0.00000 0.50000 0.00000 0.23300 ?
Mg1 0.00000 0.00000 0.50000 0.48000 ?
Fe1 0.00000 0.00000 0.50000 0.40000 ?
Li1 0.00000 0.00000 0.50000 0.12000 ?
Al2 0.00000 0.33310 0.50000 0.19000 ?
Ti2 0.00000 0.33310 0.50000 0.02000 ?
Mg2 0.00000 0.33310 0.50000 0.38000 ?
Fe2 0.00000 0.33310 0.50000 0.32000 ?
Li2 0.00000 0.33310 0.50000 0.09000 ?
Si 0.07850 0.16680 0.23280 0.73000 ?
Al 0.07850 0.16680 0.23280 0.27000 ?
H 0.11700 0.50000 0.30600 1.00000 0.01000
O1 0.04190 0.00000 0.17650 1.00000 ?
O2 0.31710 0.24110 0.17480 1.00000 ?
O3 0.13350 0.16840 0.39390 1.00000 ?
O4 0.12880 0.50000 0.40090 1.00000 ?

loop_
_cod_related_entry_id
_cod_related_entry_database
_cod_related_entry_code
1 AMCSD 0002225
